data_2008821
loop_
_publ_author_name
'Govindasamy, L.'
'Velmurugan, D.'
'Shanmuga Sundara Raj, S.'
'Hoong-Kun Fun'

_publ_section_title
;Dimethyl
 \a-(2-benzyl-1-methyl-4-phenylsulfonylpyrrolo[3,4-<i>b</i>]indol-3-yl)maleate
;
_journal_issue 8
_journal_name_full 'Acta Crystallographica Section C'
_journal_page_first 1315
_journal_page_last 1317
_journal_paper_doi 10.1107/S010827019900565X
_journal_volume 55
_journal_year 1999
_chemical_formula_sum 'C30 H26 N2 O6 S'
_chemical_formula_weight 542.59
_chemical_name_systematic
;
 ?
;
_space_group_IT_number 14
_symmetry_cell_setting monoclinic
_symmetry_space_group_name_Hall '-P 2ybc'
_symmetry_space_group_name_H-M 'P 1 21/c 1'
_audit_creation_method SHELXL-97
_cell_angle_alpha 90.00
_cell_angle_beta 98.1300(10)
_cell_angle_gamma 90.00
_cell_formula_units_Z 4
_cell_length_a 10.2215(2)
_cell_length_b 20.8692(4)
_cell_length_c 12.87000(10)
_cell_measurement_reflns_used 39
_cell_measurement_temperature 293(2)
_cell_measurement_theta_max 12.41
_cell_measurement_theta_min 5.35
_cell_volume 2717.77(8)
_computing_cell_refinement 'SAINT (Siemens, 1996b)'
_computing_data_collection 'SMART (Siemens, 1996a)'
_computing_data_reduction SAINT
_computing_molecular_graphics 'ZORTEP (Zsolnai, 1997)'
_computing_publication_material 'SHELXL97 and  PARST (Nardelli, 1995)'
_computing_structure_refinement 'SHELXL97 (Sheldrick, 1997)'
_computing_structure_solution 'SHELXS97 (Sheldrick, 1997)'
_diffrn_ambient_temperature 293(2)
_diffrn_detector_area_resol_mean 8.33
_diffrn_measured_fraction_theta_full 0.969
_diffrn_measured_fraction_theta_max 0.969
_diffrn_measurement_device_type
;
Siemens SMART CCD area detector diffractometer
;
_diffrn_measurement_method ' \w scans'
_diffrn_radiation_monochromator graphite
_diffrn_radiation_source 'fine-focus sealed tube'
_diffrn_radiation_type MoK\a
_diffrn_radiation_wavelength 0.71073
_diffrn_reflns_av_R_equivalents 0.0235
_diffrn_reflns_av_sigmaI/netI 0.0312
_diffrn_reflns_limit_h_max 13
_diffrn_reflns_limit_h_min -13
_diffrn_reflns_limit_k_max 27
_diffrn_reflns_limit_k_min -17
_diffrn_reflns_limit_l_max 16
_diffrn_reflns_limit_l_min -16
_diffrn_reflns_number 17476
_diffrn_reflns_theta_full 27.50
_diffrn_reflns_theta_max 27.50
_diffrn_reflns_theta_min 2.80
_exptl_absorpt_coefficient_mu 0.166
_exptl_absorpt_correction_T_max 0.968
_exptl_absorpt_correction_T_min 0.758
_exptl_absorpt_correction_type 'empirical (SADABS; Sheldrick, 1996)'
_exptl_crystal_colour yellow
_exptl_crystal_density_diffrn 1.326
_exptl_crystal_density_method 'not measured'
_exptl_crystal_description block
_exptl_crystal_F_000 1136
_exptl_crystal_size_max 0.52
_exptl_crystal_size_mid 0.46
_exptl_crystal_size_min 0.42
_refine_diff_density_max 0.218
_refine_diff_density_min -0.365
_refine_ls_extinction_method none
_refine_ls_goodness_of_fit_ref 1.129
_refine_ls_hydrogen_treatment constr
_refine_ls_matrix_type full
_refine_ls_number_parameters 355
_refine_ls_number_reflns 6214
_refine_ls_number_restraints 0
_refine_ls_restrained_S_all 1.129
_refine_ls_R_factor_all 0.0700
_refine_ls_R_factor_gt 0.0487
_refine_ls_shift/su_max 0.004
_refine_ls_shift/su_mean 0.000
_refine_ls_structure_factor_coef Fsqd
_refine_ls_weighting_details 'w = 1/[\s^2^(Fo^2^)+(0.1100P)^2^] where P=(Fo^2^+2Fc^2^)/3'
_refine_ls_weighting_scheme calc
_refine_ls_wR_factor_ref 0.1756
_reflns_number_gt 4646
_reflns_number_total 6214
_reflns_threshold_expression I>2\s(I)
_cod_data_source_file os1056.cif
_cod_data_source_block hfix
_cod_depositor_comments
;
The following automatic conversions were performed:
'_symmetry_cell_setting' value 'Monoclinic' changed to 'monoclinic'
according to '/home/saulius/struct/CIF-dictionaries/cif_core.dic'
dictionary named 'cif_core.dic' version 2.4.1 from 2010-06-29.

Automatic conversion script
Id: cif_fix_enum 1527 2010-12-29 10:47:43Z saulius 

The following automatic conversions were performed:

'_symmetry_cell_setting' value 'Monoclinic' changed to 'monoclinic'
according to /home/saulius/struct/CIF-dictionaries/cif_core.dic
dictionary named 'cif_core.dic' version 2.4.1 from 2010-06-29.

Automatic conversion script
Id: cif_fix_values 1715 2011-07-08 13:25:40Z adriana 

The following automatic conversions were performed:

'_refine_ls_weighting_scheme' value 'calc w =
1/[\s^2^(Fo^2^)+(0.1100P)^2^] where P=(Fo^2^+2Fc^2^)/3' was changed
to 'calc'. New tag '_refine_ls_weighting_details' was created. The
value of the new tag was set to 'w = 1/[\s^2^(Fo^2^)+(0.1100P)^2^]
where P=(Fo^2^+2Fc^2^)/3'.

Automatic conversion script
Id: cif_fix_values 3143 2015-03-26 13:38:13Z robertas 
;
_cod_original_sg_symbol_H-M 'P 21/c'
_cod_database_code 2008821
_cod_database_fobs_code 2008821

loop_
_symmetry_equiv_pos_as_xyz
'x, y, z'
'-x, y+1/2, -z+1/2'
'-x, -y, -z'
'x, -y-1/2, z-1/2'

loop_
_atom_site_label
_atom_site_fract_x
_atom_site_fract_y
_atom_site_fract_z
_atom_site_U_iso_or_equiv
_atom_site_adp_type
_atom_site_calc_flag
_atom_site_refinement_flags
_atom_site_occupancy
_atom_site_disorder_assembly
_atom_site_disorder_group
_atom_site_type_symbol
S1 0.12428(4) 0.39972(2) 0.35166(4) 0.04532(17) Uani d . 1 . . S
N1 0.25803(15) 0.43626(7) 0.41594(12) 0.0410(3) Uani d . 1 . . N
N2 0.58607(15) 0.39953(7) 0.34987(12) 0.0413(4) Uani d . 1 . . N
O1 0.13128(16) 0.40594(8) 0.24246(13) 0.0669(5) Uani d . 1 . . O
O2 0.01365(14) 0.42566(8) 0.39319(15) 0.0677(5) Uani d . 1 . . O
O3 0.20788(19) 0.54472(7) 0.05710(12) 0.0671(5) Uani d . 1 . . O
O4 0.2557(2) 0.45303(8) -0.01774(13) 0.0775(5) Uani d . 1 . . O
O5 0.5150(2) 0.38859(10) 0.04432(15) 0.0917(7) Uani d . 1 . . O
O6 0.42310(17) 0.31664(7) 0.14104(12) 0.0635(4) Uani d . 1 . . O
C1 0.27398(19) 0.43656(8) 0.53091(15) 0.0425(4) Uani d . 1 . . C
C2 0.1797(2) 0.45120(10) 0.59558(18) 0.0551(5) Uani d . 1 . . C
H2 0.0932 0.4614 0.5679 0.066 Uiso calc R 1 . . H
C3 0.2209(3) 0.44981(11) 0.70391(19) 0.0657(7) Uani d . 1 . . C
H3 0.1599 0.4591 0.7490 0.079 Uiso calc R 1 . . H
C4 0.3484(3) 0.43518(11) 0.74590(17) 0.0604(6) Uani d . 1 . . C
H4 0.3723 0.4347 0.8184 0.073 Uiso calc R 1 . . H
C5 0.4418(2) 0.42111(10) 0.68113(16) 0.0513(5) Uani d . 1 . . C
H5 0.5281 0.4112 0.7097 0.062 Uiso calc R 1 . . H
C6 0.40512(19) 0.42197(8) 0.57308(15) 0.0412(4) Uani d . 1 . . C
C7 0.47642(18) 0.41195(8) 0.48430(14) 0.0389(4) Uani d . 1 . . C
C8 0.59996(18) 0.40002(9) 0.45779(15) 0.0416(4) Uani d . 1 . . C
C9 0.45470(17) 0.41297(8) 0.30553(14) 0.0392(4) Uani d . 1 . . C
C10 0.38821(17) 0.41993(8) 0.39139(14) 0.0374(4) Uani d . 1 . . C
C11 0.1397(2) 0.31837(10) 0.38575(18) 0.0532(5) Uani d . 1 . . C
C12 0.0857(3) 0.29609(13) 0.4713(2) 0.0757(7) Uani d . 1 . . C
H12 0.0431 0.3239 0.5121 0.091 Uiso calc R 1 . . H
C13 0.0963(5) 0.23173(19) 0.4950(4) 0.1233(16) Uani d . 1 . . C
H13 0.0603 0.2160 0.5524 0.148 Uiso calc R 1 . . H
C14 0.1581(5) 0.19129(18) 0.4362(6) 0.158(3) Uani d . 1 . . C
H14 0.1632 0.1479 0.4529 0.189 Uiso calc R 1 . . H
C15 0.2139(4) 0.21358(18) 0.3514(5) 0.1311(19) Uani d . 1 . . C
H15 0.2576 0.1853 0.3124 0.157 Uiso calc R 1 . . H
C16 0.2052(3) 0.27809(13) 0.3240(3) 0.0818(9) Uani d . 1 . . C
H16 0.2416 0.2936 0.2668 0.098 Uiso calc R 1 . . H
C17 0.7296(2) 0.38992(11) 0.52604(18) 0.0566(5) Uani d . 1 . . C
H17A 0.7565 0.3461 0.5210 0.085 Uiso calc R 1 . . H
H17B 0.7203 0.3996 0.5975 0.085 Uiso calc R 1 . . H
H17C 0.7950 0.4176 0.5033 0.085 Uiso calc R 1 . . H
C18 0.41400(19) 0.42349(9) 0.19293(14) 0.0420(4) Uani d . 1 . . C
C19 0.3361(2) 0.47367(9) 0.16315(15) 0.0452(4) Uani d . 1 . . C
H19 0.3253 0.5033 0.2152 0.054 Uiso calc R 1 . . H
C20 0.2654(2) 0.48752(9) 0.05774(15) 0.0479(4) Uani d . 1 . . C
C21 0.1332(4) 0.56542(17) -0.0403(2) 0.0972(11) Uani d . 1 . . C
H21A 0.1885 0.5644 -0.0946 0.146 Uiso calc R 1 . . H
H21B 0.1020 0.6083 -0.0326 0.146 Uiso calc R 1 . . H
H21C 0.0592 0.5373 -0.0586 0.146 Uiso calc R 1 . . H
C22 0.4563(2) 0.37583(11) 0.11525(16) 0.0530(5) Uani d . 1 . . C
C23 0.4693(3) 0.26437(14) 0.0803(3) 0.0925(10) Uani d . 1 . . C
H23A 0.4382 0.2708 0.0072 0.139 Uiso calc R 1 . . H
H23B 0.4358 0.2244 0.1026 0.139 Uiso calc R 1 . . H
H23C 0.5641 0.2634 0.0913 0.139 Uiso calc R 1 . . H
C24 0.69346(18) 0.38278(9) 0.29185(16) 0.0463(4) Uani d . 1 . . C
H24A 0.7728 0.4051 0.3226 0.056 Uiso calc R 1 . . H
H24B 0.6715 0.3975 0.2200 0.056 Uiso calc R 1 . . H
C25 0.72209(18) 0.31113(9) 0.29099(14) 0.0429(4) Uani d . 1 . . C
C26 0.8262(2) 0.28943(11) 0.24126(17) 0.0524(5) Uani d . 1 . . C
H26 0.8743 0.3184 0.2070 0.063 Uiso calc R 1 . . H
C27 0.8587(2) 0.22475(12) 0.2425(2) 0.0645(6) Uani d . 1 . . C
H27 0.9276 0.2107 0.2082 0.077 Uiso calc R 1 . . H
C28 0.7899(3) 0.18161(11) 0.29401(19) 0.0689(7) Uani d . 1 . . C
H28 0.8134 0.1385 0.2961 0.083 Uiso calc R 1 . . H
C29 0.6860(3) 0.20213(12) 0.3426(2) 0.0723(7) Uani d . 1 . . C
H29 0.6386 0.1729 0.3770 0.087 Uiso calc R 1 . . H
C30 0.6520(2) 0.26622(11) 0.34011(18) 0.0587(5) Uani d . 1 . . C
H30 0.5806 0.2795 0.3721 0.070 Uiso calc R 1 . . H

loop_
_atom_site_aniso_label
_atom_site_aniso_U_11
_atom_site_aniso_U_22
_atom_site_aniso_U_33
_atom_site_aniso_U_12
_atom_site_aniso_U_13
_atom_site_aniso_U_23
S1 0.0305(2) 0.0463(3) 0.0581(3) 0.00415(18) 0.00256(19) 0.0019(2)
N1 0.0336(8) 0.0409(8) 0.0488(9) 0.0034(6) 0.0067(6) -0.0020(6)
N2 0.0331(8) 0.0464(9) 0.0448(9) 0.0020(6) 0.0066(6) 0.0025(6)
O1 0.0531(9) 0.0900(12) 0.0535(9) -0.0119(8) -0.0069(7) 0.0105(8)
O2 0.0337(8) 0.0626(9) 0.1075(14) 0.0117(7) 0.0123(8) -0.0059(9)
O3 0.0908(13) 0.0581(9) 0.0509(9) 0.0245(8) 0.0050(8) 0.0091(7)
O4 0.1176(16) 0.0633(10) 0.0463(9) 0.0078(9) -0.0069(9) -0.0086(7)
O5 0.1117(17) 0.1003(15) 0.0752(12) 0.0130(12) 0.0548(12) -0.0026(10)
O6 0.0754(11) 0.0523(9) 0.0632(9) 0.0051(8) 0.0115(8) -0.0179(7)
C1 0.0483(11) 0.0327(8) 0.0480(10) 0.0013(7) 0.0125(8) -0.0022(7)
C2 0.0539(12) 0.0468(11) 0.0692(14) 0.0054(9) 0.0245(11) -0.0049(9)
C3 0.0876(19) 0.0545(13) 0.0635(15) -0.0059(12) 0.0399(14) -0.0121(10)
C4 0.0848(18) 0.0541(12) 0.0448(12) -0.0123(11) 0.0176(11) -0.0063(9)
C5 0.0625(13) 0.0473(10) 0.0436(10) -0.0073(9) 0.0060(9) -0.0009(8)
C6 0.0459(10) 0.0323(8) 0.0460(10) -0.0024(7) 0.0089(8) -0.0016(7)
C7 0.0381(9) 0.0370(9) 0.0413(9) -0.0009(7) 0.0043(7) 0.0009(7)
C8 0.0346(9) 0.0441(10) 0.0451(10) -0.0013(7) 0.0025(7) 0.0032(7)
C9 0.0327(9) 0.0396(9) 0.0449(10) 0.0009(7) 0.0042(7) 0.0004(7)
C10 0.0322(8) 0.0372(8) 0.0426(9) 0.0006(7) 0.0050(7) -0.0004(7)
C11 0.0388(10) 0.0427(10) 0.0745(14) -0.0010(8) -0.0040(9) -0.0034(9)
C12 0.0783(18) 0.0634(15) 0.0821(18) -0.0185(13) -0.0007(14) 0.0132(12)
C13 0.133(3) 0.076(2) 0.144(3) -0.039(2) -0.040(3) 0.049(2)
C14 0.115(4) 0.0490(19) 0.278(7) -0.012(2) -0.082(4) 0.031(3)
C15 0.074(2) 0.060(2) 0.247(6) 0.0170(17) -0.019(3) -0.053(3)
C16 0.0510(14) 0.0624(15) 0.130(3) 0.0052(11) 0.0054(15) -0.0357(15)
C17 0.0407(11) 0.0688(14) 0.0578(12) 0.0034(9) -0.0021(9) 0.0081(10)
C18 0.0412(10) 0.0439(10) 0.0414(10) -0.0028(7) 0.0077(8) -0.0011(7)
C19 0.0532(11) 0.0407(9) 0.0408(10) -0.0020(8) 0.0039(8) -0.0021(7)
C20 0.0586(12) 0.0431(10) 0.0421(10) -0.0017(9) 0.0078(9) 0.0012(8)
C21 0.119(3) 0.106(2) 0.0641(17) 0.040(2) 0.0032(17) 0.0343(16)
C22 0.0484(11) 0.0652(13) 0.0459(11) 0.0090(10) 0.0078(9) -0.0070(9)
C23 0.103(2) 0.0782(18) 0.090(2) 0.0286(16) -0.0064(17) -0.0421(16)
C24 0.0354(9) 0.0495(10) 0.0556(11) 0.0014(8) 0.0119(8) 0.0065(8)
C25 0.0376(9) 0.0492(10) 0.0410(9) -0.0004(8) 0.0022(7) -0.0004(8)
C26 0.0452(11) 0.0591(12) 0.0532(12) 0.0022(9) 0.0078(9) -0.0017(9)
C27 0.0589(14) 0.0648(14) 0.0693(15) 0.0097(11) 0.0071(11) -0.0137(11)
C28 0.0879(19) 0.0486(12) 0.0664(15) 0.0078(12) -0.0027(13) -0.0079(11)
C29 0.099(2) 0.0495(12) 0.0697(16) -0.0118(13) 0.0168(14) 0.0042(11)
C30 0.0625(14) 0.0530(12) 0.0637(14) -0.0065(10) 0.0195(11) 0.0008(10)

loop_
_atom_type_symbol
_atom_type_description
_atom_type_scat_dispersion_real
_atom_type_scat_dispersion_imag
_atom_type_scat_source
C C 0.0033 0.0016 'International Tables Vol C Tables 4.2.6.8 and 6.1.1.4'
H H 0.0000 0.0000 'International Tables Vol C Tables 4.2.6.8 and 6.1.1.4'
N N 0.0061 0.0033 'International Tables Vol C Tables 4.2.6.8 and 6.1.1.4'
O O 0.0106 0.0060 'International Tables Vol C Tables 4.2.6.8 and 6.1.1.4'
S S 0.1246 0.1234 'International Tables Vol C Tables 4.2.6.8 and 6.1.1.4'

loop_
_geom_angle_atom_site_label_1
_geom_angle_atom_site_label_2
_geom_angle_atom_site_label_3
_geom_angle
_geom_angle_publ_flag
O1 S1 O2 119.30(11) yes
O1 S1 N1 107.11(9) yes
O2 S1 N1 106.08(9) yes
O1 S1 C11 108.66(11) yes
O2 S1 C11 108.77(10) yes
N1 S1 C11 106.16(9) yes
C10 N1 C1 104.26(14) yes
C10 N1 S1 119.62(12) ?
C1 N1 S1 117.80(12) ?
C8 N2 C9 111.30(15) yes
C8 N2 C24 122.83(16) yes
C9 N2 C24 125.74(15) yes
C20 O3 C21 117.0(2) yes
C22 O6 C23 116.5(2) yes
C2 C1 C6 121.25(19) ?
C2 C1 N1 128.06(19) yes
C6 C1 N1 110.64(15) yes
C1 C2 C3 117.1(2) ?
C1 C2 H2 121.5 ?
C3 C2 H2 121.5 ?
C4 C3 C2 122.1(2) ?
C4 C3 H3 118.9 ?
C2 C3 H3 118.9 ?
C3 C4 C5 120.5(2) ?
C3 C4 H4 119.8 ?
C5 C4 H4 119.8 ?
C6 C5 C4 119.3(2) ?
C6 C5 H5 120.4 ?
C4 C5 H5 120.4 ?
C5 C6 C1 119.80(18) ?
C5 C6 C7 133.68(19) ?
C1 C6 C7 106.50(16) ?
C8 C7 C10 108.18(16) ?
C8 C7 C6 143.11(18) ?
C10 C7 C6 108.64(16) ?
N2 C8 C7 106.51(15) yes
N2 C8 C17 123.20(17) yes
C7 C8 C17 130.29(18) yes
C10 C9 N2 104.15(15) yes
C10 C9 C18 132.09(17) ?
N2 C9 C18 123.39(16) yes
C9 C10 C7 109.83(16) ?
C9 C10 N1 140.11(17) ?
C7 C10 N1 109.95(15) ?
C16 C11 C12 122.1(2) ?
C16 C11 S1 118.4(2) ?
C12 C11 S1 119.56(19) ?
C13 C12 C11 118.5(4) ?
C13 C12 H12 120.7 ?
C11 C12 H12 120.7 ?
C12 C13 C14 120.9(4) ?
C12 C13 H13 119.5 ?
C14 C13 H13 119.5 ?
C15 C14 C13 120.7(3) ?
C15 C14 H14 119.6 ?
C13 C14 H14 119.6 ?
C14 C15 C16 120.5(4) ?
C14 C15 H15 119.8 ?
C16 C15 H15 119.8 ?
C11 C16 C15 117.3(4) ?
C11 C16 H16 121.4 ?
C15 C16 H16 121.4 ?
C8 C17 H17A 109.5 ?
C8 C17 H17B 109.5 ?
H17A C17 H17B 109.5 ?
C8 C17 H17C 109.5 ?
H17A C17 H17C 109.5 ?
H17B C17 H17C 109.5 ?
C19 C18 C9 118.31(16) ?
C19 C18 C22 122.55(18) yes
C9 C18 C22 119.08(17) ?
C18 C19 C20 127.73(18) yes
C18 C19 H19 116.1 ?
C20 C19 H19 116.1 ?
O4 C20 O3 123.1(2) ?
O4 C20 C19 126.9(2) ?
O3 C20 C19 109.92(16) ?
O3 C21 H21A 109.5 ?
O3 C21 H21B 109.5 ?
H21A C21 H21B 109.5 ?
O3 C21 H21C 109.5 ?
H21A C21 H21C 109.5 ?
H21B C21 H21C 109.5 ?
O5 C22 O6 124.8(2) ?
O5 C22 C18 125.5(2) ?
O6 C22 C18 109.69(17) ?
O6 C23 H23A 109.5 ?
O6 C23 H23B 109.5 ?
H23A C23 H23B 109.5 ?
O6 C23 H23C 109.5 ?
H23A C23 H23C 109.5 ?
H23B C23 H23C 109.5 ?
N2 C24 C25 113.52(15) ?
N2 C24 H24A 108.9 ?
C25 C24 H24A 108.9 ?
N2 C24 H24B 108.9 ?
C25 C24 H24B 108.9 ?
H24A C24 H24B 107.7 ?
C30 C25 C26 117.88(19) ?
C30 C25 C24 123.25(17) ?
C26 C25 C24 118.84(17) ?
C27 C26 C25 120.5(2) ?
C27 C26 H26 119.7 ?
C25 C26 H26 119.7 ?
C28 C27 C26 120.3(2) ?
C28 C27 H27 119.8 ?
C26 C27 H27 119.8 ?
C29 C28 C27 119.9(2) ?
C29 C28 H28 120.1 ?
C27 C28 H28 120.1 ?
C28 C29 C30 120.0(2) ?
C28 C29 H29 120.0 ?
C30 C29 H29 120.0 ?
C29 C30 C25 121.4(2) ?
C29 C30 H30 119.3 ?
C25 C30 H30 119.3 ?

loop_
_geom_bond_atom_site_label_1
_geom_bond_atom_site_label_2
_geom_bond_site_symmetry_2
_geom_bond_distance
_geom_bond_publ_flag
S1 O1 . 1.4231(17) yes
S1 O2 . 1.4243(15) yes
S1 N1 . 1.6778(16) yes
S1 C11 . 1.755(2) yes
N1 C10 . 1.451(2) yes
N1 C1 . 1.465(2) yes
N2 C8 . 1.376(2) yes
N2 C9 . 1.411(2) yes
N2 C24 . 1.455(2) yes
O3 C20 . 1.330(2) yes
O3 C21 . 1.438(3) yes
O4 C20 . 1.202(2) yes
O5 C22 . 1.191(3) yes
O6 C22 . 1.335(3) yes
O6 C23 . 1.458(3) yes
C1 C2 . 1.393(3) ?
C1 C6 . 1.406(3) ?
C2 C3 . 1.399(3) ?
C2 H2 . 0.9300 ?
C3 C4 . 1.373(4) ?
C3 H3 . 0.9300 ?
C4 C5 . 1.384(3) ?
C4 H4 . 0.9300 ?
C5 C6 . 1.388(3) ?
C5 H5 . 0.9300 ?
C6 C7 . 1.455(2) ?
C7 C8 . 1.377(2) ?
C7 C10 . 1.402(3) ?
C8 C17 . 1.497(3) ?
C9 C10 . 1.384(2) ?
C9 C18 . 1.467(3) ?
C11 C16 . 1.391(3) ?
C11 C12 . 1.381(3) ?
C12 C13 . 1.378(4) ?
C12 H12 . 0.9300 ?
C13 C14 . 1.349(7) ?
C13 H13 . 0.9300 ?
C14 C15 . 1.381(7) ?
C14 H14 . 0.9300 ?
C15 C16 . 1.391(5) ?
C15 H15 . 0.9300 ?
C16 H16 . 0.9300 ?
C17 H17A . 0.9600 ?
C17 H17B . 0.9600 ?
C17 H17C . 0.9600 ?
C18 C19 . 1.338(3) ?
C18 C22 . 1.516(3) yes
C19 C20 . 1.473(3) ?
C19 H19 . 0.9300 ?
C21 H21A . 0.9600 ?
C21 H21B . 0.9600 ?
C21 H21C . 0.9600 ?
C23 H23A . 0.9600 ?
C23 H23B . 0.9600 ?
C23 H23C . 0.9600 ?
C24 C25 . 1.524(3) ?
C24 H24A . 0.9700 ?
C24 H24B . 0.9700 ?
C25 C30 . 1.385(3) ?
C25 C26 . 1.393(3) ?
C26 C27 . 1.390(3) ?
C26 H26 . 0.9300 ?
C27 C28 . 1.370(4) ?
C27 H27 . 0.9300 ?
C28 C29 . 1.374(4) ?
C28 H28 . 0.9300 ?
C29 C30 . 1.381(3) ?
C29 H29 . 0.9300 ?
C30 H30 . 0.9300 ?

loop_
_geom_torsion_atom_site_label_1
_geom_torsion_atom_site_label_2
_geom_torsion_atom_site_label_3
_geom_torsion_atom_site_label_4
_geom_torsion
_geom_torsion_publ_flag
O1 S1 N1 C10 -51.72(16) ?
O2 S1 N1 C10 179.84(14) ?
C11 S1 N1 C10 64.24(16) yes
O1 S1 N1 C1 179.96(13) ?
O2 S1 N1 C1 51.52(15) ?
C11 S1 N1 C1 -64.09(15) yes
C10 N1 C1 C2 178.00(19) ?
S1 N1 C1 C2 -46.7(2) ?
C10 N1 C1 C6 0.49(18) ?
S1 N1 C1 C6 135.77(14) ?
C6 C1 C2 C3 -0.9(3) ?
N1 C1 C2 C3 -178.16(17) ?
C1 C2 C3 C4 0.4(3) ?
C2 C3 C4 C5 0.0(3) ?
C3 C4 C5 C6 0.0(3) ?
C4 C5 C6 C1 -0.5(3) ?
C4 C5 C6 C7 177.69(19) ?
C2 C1 C6 C5 0.9(3) ?
N1 C1 C6 C5 178.65(16) ?
C2 C1 C6 C7 -177.69(17) ?
N1 C1 C6 C7 0.02(19) ?
C5 C6 C7 C8 -2.7(4) ?
C1 C6 C7 C8 175.7(2) ?
C5 C6 C7 C10 -178.90(19) ?
C1 C6 C7 C10 -0.5(2) ?
C9 N2 C8 C7 1.7(2) ?
C24 N2 C8 C7 -174.42(16) ?
C9 N2 C8 C17 -177.47(17) ?
C24 N2 C8 C17 6.4(3) ?
C10 C7 C8 N2 -1.2(2) ?
C6 C7 C8 N2 -177.4(2) ?
C10 C7 C8 C17 178.0(2) ?
C6 C7 C8 C17 1.7(4) ?
C8 N2 C9 C10 -1.6(2) ?
C24 N2 C9 C10 174.42(16) ?
C8 N2 C9 C18 172.18(16) ?
C24 N2 C9 C18 -11.8(3) ?
N2 C9 C10 C7 0.8(2) ?
C18 C9 C10 C7 -172.16(18) ?
N2 C9 C10 N1 176.3(2) ?
C18 C9 C10 N1 3.3(4) ?
C8 C7 C10 C9 0.2(2) ?
C6 C7 C10 C9 177.80(15) ?
C8 C7 C10 N1 -176.75(14) ?
C6 C7 C10 N1 0.9(2) ?
C1 N1 C10 C9 -176.3(2) ?
S1 N1 C10 C9 49.4(3) ?
C1 N1 C10 C7 -0.83(18) ?
S1 N1 C10 C7 -135.10(13) ?
O1 S1 C11 C16 24.9(2) ?
O2 S1 C11 C16 156.25(19) ?
N1 S1 C11 C16 -89.98(19) ?
O1 S1 C11 C12 -154.25(19) ?
O2 S1 C11 C12 -22.9(2) ?
N1 S1 C11 C12 90.8(2) ?
C16 C11 C12 C13 -0.7(4) ?
S1 C11 C12 C13 178.4(2) ?
C11 C12 C13 C14 0.1(5) ?
C12 C13 C14 C15 0.8(6) ?
C13 C14 C15 C16 -1.2(7) ?
C12 C11 C16 C15 0.4(4) ?
S1 C11 C16 C15 -178.8(2) ?
C14 C15 C16 C11 0.6(5) ?
C10 C9 C18 C19 38.6(3) ?
N2 C9 C18 C19 -133.29(19) ?
C10 C9 C18 C22 -138.7(2) ?
N2 C9 C18 C22 49.4(3) ?
C9 C18 C19 C20 -168.82(18) ?
C22 C18 C19 C20 8.4(3) ?
C21 O3 C20 O4 -1.2(4) ?
C21 O3 C20 C19 -179.4(2) ?
C18 C19 C20 O4 7.5(4) ?
C18 C19 C20 O3 -174.4(2) ?
C23 O6 C22 O5 3.4(4) ?
C23 O6 C22 C18 -173.8(2) ?
C19 C18 C22 O5 58.1(3) ?
C9 C18 C22 O5 -124.7(3) ?
C19 C18 C22 O6 -124.7(2) ?
C9 C18 C22 O6 52.5(2) ?
C8 N2 C24 C25 75.4(2) ?
C9 N2 C24 C25 -100.2(2) ?
N2 C24 C25 C30 0.4(3) ?
N2 C24 C25 C26 -177.58(18) ?
C30 C25 C26 C27 -0.7(3) ?
C24 C25 C26 C27 177.4(2) ?
C25 C26 C27 C28 -0.9(4) ?
C26 C27 C28 C29 1.6(4) ?
C27 C28 C29 C30 -0.6(4) ?
C28 C29 C30 C25 -1.1(4) ?
C26 C25 C30 C29 1.8(3) ?
C24 C25 C30 C29 -176.3(2) ?

loop_
_cod_related_entry_id
_cod_related_entry_database
_cod_related_entry_code
1 ChemSpider 21182908
